data_7245184
loop_
_publ_author_name
'Rana, Love Karan'
'Kaur, Prabhjyot'
'Maris, Thierry'
'Duong, Adam'

_publ_section_title
;
 An insight into sensitive detection of metal ions using a novel cobalt
 MOF: single crystal, photoluminescence, and theoretical studies
;
_journal_name_full CrystEngComm
_journal_paper_doi 10.1039/D2CE00385F
_journal_year 2022
_chemical_formula_moiety 'C54 H46 Co3 N6 O16, C3 H7 N O'
_chemical_formula_sum 'C57 H53 Co3 N7 O17'
_chemical_formula_weight 1284.85
_space_group_crystal_system triclinic
_space_group_IT_number 2
_space_group_name_Hall '-P 1'
_space_group_name_H-M_alt 'P -1'
_atom_sites_solution_hydrogens geom
_audit_creation_date 2021-12-06
_audit_creation_method
;
Olex2 1.5
(compiled 2021.11.18 svn.ra9532c28 for OlexSys, GUI svn.r6429)
;
_audit_update_record
;
2021-12-21 deposited with the CCDC.	2022-06-13 downloaded from the CCDC.
;
_cell_angle_alpha 96.900(10)
_cell_angle_beta 90.088(9)
_cell_angle_gamma 97.374(11)
_cell_formula_units_Z 2
_cell_length_a 9.505(2)
_cell_length_b 18.124(4)
_cell_length_c 18.211(4)
_cell_measurement_reflns_used 2951
_cell_measurement_temperature 100
_cell_measurement_theta_max 61.423
_cell_measurement_theta_min 2.477
_cell_volume 3088.2(12)
_computing_cell_refinement 'SAINT V8.40A (Bruker, 2019)'
_computing_data_reduction 'SAINT V8.40A (Bruker, 2019)'
_computing_molecular_graphics 'Olex2 1.5 (Dolomanov et al., 2009)'
_computing_publication_material 'Olex2 1.5 (Dolomanov et al., 2009)'
_computing_structure_refinement 'XL  (Sheldrick, 2008)'
_diffrn_ambient_temperature 100
_diffrn_measured_fraction_theta_full 0.968
_diffrn_measured_fraction_theta_max 0.968
_diffrn_measurement_device 'three-circle diffractometer'
_diffrn_measurement_device_type 'Bruker Smart APEX'
_diffrn_measurement_method '\w scans'
_diffrn_radiation_collimation 'Focusing mirrors'
_diffrn_radiation_monochromator 'Quazar MX Mirror Optics'
_diffrn_radiation_probe x-ray
_diffrn_radiation_type CuK\a
_diffrn_radiation_wavelength 1.54178
_diffrn_reflns_av_R_equivalents 0.0732
_diffrn_reflns_av_unetI/netI 0.1123
_diffrn_reflns_Laue_measured_fraction_full 0.968
_diffrn_reflns_Laue_measured_fraction_max 0.968
_diffrn_reflns_limit_h_max 11
_diffrn_reflns_limit_h_min -11
_diffrn_reflns_limit_k_max 21
_diffrn_reflns_limit_k_min -21
_diffrn_reflns_limit_l_max 21
_diffrn_reflns_limit_l_min -21
_diffrn_reflns_number 10277
_diffrn_reflns_point_group_measured_fraction_full 0.968
_diffrn_reflns_point_group_measured_fraction_max 0.968
_diffrn_reflns_theta_full 65.390
_diffrn_reflns_theta_max 65.390
_diffrn_reflns_theta_min 2.444
_exptl_absorpt_coefficient_mu 6.848
_exptl_absorpt_correction_T_max 0.2172
_exptl_absorpt_correction_T_min 0.0683
_exptl_absorpt_correction_type multi-scan
_exptl_absorpt_process_details
;
SADABS-2016/2 (Bruker,2016/2) was used for absorption correction.
wR2(int) was 0.1366 before and 0.0732 after correction.
The Ratio of minimum to maximum transmission is 0.3145.
;
_exptl_crystal_colour 'clear light Pink'
_exptl_crystal_colour_lustre clear
_exptl_crystal_colour_modifier light
_exptl_crystal_colour_primary pink
_exptl_crystal_density_diffrn 1.382
_exptl_crystal_description plate
_exptl_crystal_F_000 1322
_exptl_crystal_size_max 0.18
_exptl_crystal_size_mid 0.15
_exptl_crystal_size_min 0.09
_refine_diff_density_max 1.143
_refine_diff_density_min -1.402
_refine_diff_density_rms 0.114
_refine_ls_extinction_method none
_refine_ls_goodness_of_fit_ref 1.038
_refine_ls_hydrogen_treatment constr
_refine_ls_matrix_type full
_refine_ls_number_parameters 767
_refine_ls_number_reflns 10277
_refine_ls_number_restraints 372
_refine_ls_restrained_S_all 1.031
_refine_ls_R_factor_all 0.1435
_refine_ls_R_factor_gt 0.0948
_refine_ls_shift/su_max 0.000
_refine_ls_shift/su_mean 0.000
_refine_ls_structure_factor_coef Fsqd
_refine_ls_weighting_details 'w=1/[\s^2^(Fo^2^)+(0.1718P)^2^+0.1547P] where P=(Fo^2^+2Fc^2^)/3'
_refine_ls_weighting_scheme calc
_refine_ls_wR_factor_gt 0.2525
_refine_ls_wR_factor_ref 0.2911
_reflns_Friedel_coverage 0.000
_reflns_number_gt 6081
_reflns_number_total 10277
_reflns_threshold_expression 'I > 2\s(I)'
_cod_data_source_file d2ce00385f2.cif
_cod_data_source_block ada268_sq_tw
_cod_depositor_comments
;
The following automatic conversions were performed:

data item '_diffrn_radiation_probe' value 'X-ray' was changed to
'x-ray' in accordance with the
/home/data/users/saulius/crontab/automatic-downloads/rss-feeds/RSC/lib/dictionaries/cif_core.dic
dictionary named 'cif_core.dic' version 2.4.2 last updated on
2011-04-26.

data item '_exptl_crystal_colour_primary' value 'Pink' was changed to
'pink' in accordance with the
/home/data/users/saulius/crontab/automatic-downloads/rss-feeds/RSC/lib/dictionaries/cif_core.dic
dictionary named 'cif_core.dic' version 2.4.2 last updated on
2011-04-26.

Automatic conversion script
Id: cif_fix_values 7556 2019-12-06 15:28:31Z antanas 
;
_cod_original_cell_volume 3088.2(11)
_cod_database_code 7245184
_shelx_shelxl_version_number 2018/3
_shelx_space_group_comment
;
The symmetry employed for this shelxl refinement is uniquely defined
by the following loop, which should always be used as a source of
symmetry information in preference to the above space-group names.
They are only intended as comments.
;
_shelx_estimated_absorpt_t_max 0.578
_shelx_estimated_absorpt_t_min 0.372
_olex2_refinement_description
;
1. Twinned data refinement
 Scales: 0.759(4)
 0.241(4)
2. Fixed Uiso
 At 1.2 times of:
  All C(H) groups, All C(H,H) groups, All N(H) groups
 At 1.5 times of:
  All C(H,H,H) groups
3. Uiso/Uaniso restraints and constraints
C1 \\sim C2 \\sim C3 \\sim C4 \\sim C5 \\sim C6 \\sim C7 \\sim C8 \\sim C9
\\sim C10 \\sim C11 \\sim C12 \\sim C13 \\sim C14 \\sim C15 \\sim C16 \\sim C17
\\sim C18 \\sim C19 \\sim C20 \\sim C21 \\sim C22 \\sim C23 \\sim C24 \\sim C25
\\sim C26 \\sim C27 \\sim C28 \\sim C29 \\sim C30 \\sim C31 \\sim C32 \\sim C33
\\sim C34 \\sim C35 \\sim C36 \\sim C37 \\sim C38 \\sim C39 \\sim C40 \\sim C41
\\sim C42 \\sim C43 \\sim C44 \\sim C45 \\sim C46 \\sim C47 \\sim C48 \\sim C49
\\sim C50 \\sim C51 \\sim C52 \\sim C53 \\sim C54 \\sim C55 \\sim C56 \\sim C57
\\sim N1 \\sim N2 \\sim N3 \\sim N4 \\sim N5 \\sim N6 \\sim N7: within 1.7A
with sigma of 0.01 and sigma for terminal atoms of 0.02 within 1.7A
4.a Secondary CH2 refined with riding coordinates:
 C36(H36A,H36B), C49(H49A,H49B)
4.b Aromatic/amide H refined with riding coordinates:
 N4(H4), N5(H5), C1(H1), C6(H6), C7(H7), C10(H10), C11(H11), C13(H13),
 C14(H14), C16(H16), C21(H21), C22(H22), C25(H25), C26(H26), C28(H28), C29(H29),
  C31(H31), C32(H32), C33(H33), C35(H35), C39(H39), C40(H40), C42(H42),
 C44(H44), C45(H45), C47(H47), C51(H51), C52(H52), C53(H53), C54(H54), C55(H55)
4.c Idealised Me refined as rotating group:
 C2(H2A,H2B,H2C), C3(H3A,H3B,H3C), C17(H17A,H17B,H17C), C18(H18A,H18B,H18C),
 C56(H56A,H56B,H56C), C57(H57A,H57B,H57C)
;
_olex2_submission_special_instructions 'No special instructions were received'

loop_
_space_group_symop_operation_xyz
'x, y, z'
'-x, -y, -z'

loop_
_atom_site_label
_atom_site_type_symbol
_atom_site_fract_x
_atom_site_fract_y
_atom_site_fract_z
_atom_site_U_iso_or_equiv
_atom_site_adp_type
_atom_site_occupancy
_atom_site_site_symmetry_order
_atom_site_calc_flag
_atom_site_refinement_flags_posn
_atom_site_refinement_flags_adp
_atom_site_refinement_flags_occupancy
_atom_site_disorder_assembly
_atom_site_disorder_group
Co1 Co 0.500000 1.000000 0.000000 0.0450(5) Uani 1 2 d S . P . .
Co2 Co 0.39100(14) 0.80642(9) -0.02254(7) 0.0502(4) Uani 1 1 d . . . . .
Co3 Co 1.000000 1.000000 0.500000 0.0452(5) Uani 1 2 d S . P . .
Co4 Co 1.01480(13) 0.80720(8) 0.47990(6) 0.0468(4) Uani 1 1 d . . . . .
O1 O 0.2520(7) 0.7707(4) -0.1173(3) 0.0597(16) Uani 1 1 d . . . . .
O2 O 0.1901(7) 0.8382(4) 0.0290(3) 0.0615(17) Uani 1 1 d . . . . .
O3 O 0.3291(6) 0.9145(3) -0.0320(3) 0.0474(14) Uani 1 1 d . . . . .
O4 O 0.5352(6) 0.9563(4) 0.0963(3) 0.0524(15) Uani 1 1 d . . . . .
O5 O 0.5090(6) 0.8298(4) 0.0718(3) 0.0527(15) Uani 1 1 d . . . . .
O6 O 0.8350(6) 0.9349(3) 0.4397(3) 0.0510(14) Uani 1 1 d . . . . .
O7 O 0.8563(6) 0.8126(4) 0.4058(3) 0.0526(15) Uani 1 1 d . . . . .
O8 O 0.9467(6) 0.9583(4) 0.5976(3) 0.0509(14) Uani 1 1 d . . . . .
O9 O 0.9122(6) 0.8337(3) 0.5748(3) 0.0488(14) Uani 1 1 d . . . . .
O10 O 1.1294(6) 0.9151(3) 0.4698(3) 0.0506(14) Uani 1 1 d . . . . .
O11 O 1.2312(6) 0.8411(4) 0.5331(3) 0.0565(16) Uani 1 1 d . . . . .
O12 O 1.1338(6) 0.7722(4) 0.3857(3) 0.0570(16) Uani 1 1 d . . . . .
O13 O 0.6319(6) 0.9349(3) 0.9386(3) 0.0502(14) Uani 1 1 d . . . . .
O14 O 0.5499(6) 0.8132(4) 0.9033(3) 0.0521(14) Uani 1 1 d . . . . .
O15 O 0.6691(11) 0.6584(5) 0.6797(5) 0.105(3) Uani 1 1 d . . . . .
O16 O -0.1481(11) 0.3359(5) 0.8196(5) 0.093(3) Uani 1 1 d . . . . .
N1 N 0.1673(8) 0.8055(5) -0.2228(4) 0.0586(19) Uani 1 1 d . U . . .
N2 N 1.2363(9) 0.8133(6) 0.2838(5) 0.072(2) Uani 1 1 d . U . . .
N3 N 0.9553(8) 0.6915(4) 0.4900(4) 0.0554(17) Uani 1 1 d . U . . .
N4 N 0.7208(13) 0.5401(6) 0.6576(5) 0.089(3) Uani 1 1 d . U . . .
H4 H 0.689280 0.491906 0.653669 0.106 Uiso 1 1 calc R U . . .
N5 N -0.2040(12) 0.4528(6) 0.8321(5) 0.084(2) Uani 1 1 d . U . . .
H5 H -0.175671 0.500765 0.830562 0.100 Uiso 1 1 calc R U . . .
N6 N -0.3839(8) 0.3109(5) 1.0107(4) 0.0548(17) Uani 1 1 d . U . . .
C1 C 0.2685(10) 0.8012(6) -0.1745(5) 0.058(2) Uani 1 1 d . U . . .
H1 H 0.361580 0.823248 -0.184394 0.070 Uiso 1 1 calc R U . . .
C2 C 0.1960(12) 0.8423(7) -0.2886(5) 0.079(3) Uani 1 1 d . U . . .
H2A H 0.136048 0.882348 -0.289350 0.119 Uiso 1 1 calc R U . . .
H2B H 0.175351 0.805707 -0.332625 0.119 Uiso 1 1 calc R U . . .
H2C H 0.296089 0.863765 -0.288213 0.119 Uiso 1 1 calc R U . . .
C3 C 0.0198(12) 0.7765(8) -0.2083(6) 0.087(3) Uani 1 1 d . U . . .
H3A H -0.022298 0.745502 -0.252730 0.130 Uiso 1 1 calc R U . . .
H3B H -0.034595 0.818458 -0.195376 0.130 Uiso 1 1 calc R U . . .
H3C H 0.017807 0.746041 -0.167270 0.130 Uiso 1 1 calc R U . . .
C4 C 0.2119(8) 0.8975(6) 0.0008(5) 0.051(2) Uani 1 1 d . U . . .
C5 C 0.1007(9) 0.9517(5) 0.0006(4) 0.0495(18) Uani 1 1 d . U . . .
C6 C 0.1115(8) 1.0039(5) -0.0483(4) 0.051(2) Uani 1 1 d . U . . .
H6 H 0.188327 1.006917 -0.081599 0.061 Uiso 1 1 calc R U . . .
C7 C -0.0086(9) 0.9470(6) 0.0493(5) 0.055(2) Uani 1 1 d . U . . .
H7 H -0.014941 0.910889 0.083361 0.066 Uiso 1 1 calc R U . . .
C8 C 0.5491(9) 0.8921(5) 0.1103(4) 0.0491(19) Uani 1 1 d . U . . .
C9 C 0.6242(9) 0.8886(5) 0.1843(4) 0.0514(18) Uani 1 1 d . U . . .
C10 C 0.6723(9) 0.8214(6) 0.1987(4) 0.0536(19) Uani 1 1 d . U . . .
H10 H 0.662151 0.779233 0.161786 0.064 Uiso 1 1 calc R U . . .
C11 C 0.7346(10) 0.8163(6) 0.2667(4) 0.054(2) Uani 1 1 d . U . . .
H11 H 0.765725 0.770757 0.276906 0.065 Uiso 1 1 calc R U . . .
C12 C 0.7508(9) 0.8802(5) 0.3205(4) 0.0495(18) Uani 1 1 d . U . . .
C13 C 0.7063(11) 0.9465(6) 0.3045(5) 0.063(2) Uani 1 1 d . U . . .
H13 H 0.718730 0.989631 0.340206 0.076 Uiso 1 1 calc R U . . .
C14 C 0.6434(11) 0.9498(6) 0.2362(5) 0.063(2) Uani 1 1 d . U . . .
H14 H 0.613471 0.995422 0.225558 0.076 Uiso 1 1 calc R U . . .
C15 C 0.8194(9) 0.8764(5) 0.3957(4) 0.0491(19) Uani 1 1 d . U . . .
C16 C 1.1313(10) 0.8033(6) 0.3277(5) 0.065(2) Uani 1 1 d . U . . .
H16 H 1.045287 0.820753 0.315300 0.077 Uiso 1 1 calc R U . . .
C17 C 1.3684(13) 0.7863(9) 0.3012(7) 0.107(4) Uani 1 1 d . U . . .
H17A H 1.374419 0.783420 0.354492 0.160 Uiso 1 1 calc R U . . .
H17B H 1.448523 0.820916 0.286750 0.160 Uiso 1 1 calc R U . . .
H17C H 1.371325 0.736454 0.274133 0.160 Uiso 1 1 calc R U . . .
C18 C 1.2212(14) 0.8430(7) 0.2140(6) 0.085(3) Uani 1 1 d . U . . .
H18A H 1.250268 0.807784 0.173530 0.127 Uiso 1 1 calc R U . . .
H18B H 1.281187 0.891301 0.215134 0.127 Uiso 1 1 calc R U . . .
H18C H 1.121862 0.849884 0.206364 0.127 Uiso 1 1 calc R U . . .
C19 C 1.2363(9) 0.9001(6) 0.5039(4) 0.049(2) Uani 1 1 d . U . . .
C20 C 1.3743(9) 0.9524(5) 0.5026(4) 0.0520(18) Uani 1 1 d . U . . .
C21 C 1.4850(9) 0.9484(5) 0.5514(5) 0.051(2) Uani 1 1 d . U . . .
H21 H 1.474213 0.913156 0.586311 0.061 Uiso 1 1 calc R U . . .
C22 C 1.3867(9) 1.0033(6) 0.4510(5) 0.057(2) Uani 1 1 d . U . . .
H22 H 1.310294 1.005575 0.417975 0.068 Uiso 1 1 calc R U . . .
C23 C 0.9009(9) 0.8947(5) 0.6134(4) 0.0483(19) Uani 1 1 d . U . . .
C24 C 0.8233(9) 0.8902(5) 0.6845(4) 0.0498(17) Uani 1 1 d . U . . .
C25 C 0.8356(10) 0.9528(5) 0.7385(4) 0.0534(19) Uani 1 1 d . U . . .
H25 H 0.888470 0.998724 0.729117 0.064 Uiso 1 1 calc R U . . .
C26 C 0.7697(10) 0.9467(5) 0.8058(5) 0.0537(19) Uani 1 1 d . U . . .
H26 H 0.780126 0.988539 0.843145 0.064 Uiso 1 1 calc R U . . .
C27 C 0.6895(9) 0.8812(5) 0.8194(4) 0.0492(17) Uani 1 1 d . U . . .
C28 C 0.6767(9) 0.8207(5) 0.7667(4) 0.0497(18) Uani 1 1 d . U . . .
H28 H 0.622816 0.775052 0.776285 0.060 Uiso 1 1 calc R U . . .
C29 C 0.7423(9) 0.8254(5) 0.6991(4) 0.0497(18) Uani 1 1 d . U . . .
H29 H 0.730914 0.783134 0.662366 0.060 Uiso 1 1 calc R U . . .
C30 C 0.6176(9) 0.8771(5) 0.8931(4) 0.0468(18) Uani 1 1 d . U . . .
C31 C 0.9248(13) 0.6428(6) 0.4306(5) 0.072(2) Uani 1 1 d . U . . .
H31 H 0.936874 0.660049 0.383503 0.086 Uiso 1 1 calc R U . . .
C32 C 0.8778(17) 0.5706(7) 0.4332(6) 0.094(3) Uani 1 1 d . U . . .
H32 H 0.857508 0.537833 0.388597 0.112 Uiso 1 1 calc R U . . .
C33 C 0.8586(16) 0.5435(7) 0.5004(6) 0.095(3) Uani 1 1 d . U . . .
H33 H 0.825055 0.492209 0.503027 0.114 Uiso 1 1 calc R U . . .
C34 C 0.8899(14) 0.5935(6) 0.5648(5) 0.076(2) Uani 1 1 d . U . . .
C35 C 0.9353(10) 0.6670(5) 0.5555(5) 0.057(2) Uani 1 1 d . U . . .
H35 H 0.953398 0.702297 0.598505 0.068 Uiso 1 1 calc R U . . .
C36 C 0.8681(15) 0.5672(7) 0.6411(6) 0.085(3) Uani 1 1 d . U . . .
H36A H 0.926812 0.526488 0.645161 0.102 Uiso 1 1 calc R U . . .
H36B H 0.903240 0.609340 0.679094 0.102 Uiso 1 1 calc R U . . .
C37 C 0.6371(17) 0.5922(8) 0.6789(6) 0.090(3) Uani 1 1 d . U . . .
C38 C 0.4868(17) 0.5619(7) 0.7036(6) 0.089(3) Uani 1 1 d . U . . .
C39 C 0.3905(17) 0.6184(8) 0.7150(7) 0.096(3) Uani 1 1 d . U . . .
H39 H 0.421116 0.668529 0.706379 0.116 Uiso 1 1 calc R U . . .
C40 C 0.2536(17) 0.5984(7) 0.7385(6) 0.092(3) Uani 1 1 d . U . . .
H40 H 0.187980 0.634044 0.743311 0.111 Uiso 1 1 calc R U . . .
C41 C 0.2137(16) 0.5262(7) 0.7547(6) 0.086(3) Uani 1 1 d . U . . .
C42 C 0.0719(15) 0.5025(7) 0.7814(5) 0.082(3) Uani 1 1 d . U . . .
H42 H 0.006967 0.538295 0.789694 0.098 Uiso 1 1 calc R U . . .
C43 C 0.0312(15) 0.4322(7) 0.7943(6) 0.084(3) Uani 1 1 d . U . . .
C44 C 0.1312(15) 0.3787(8) 0.7844(6) 0.089(3) Uani 1 1 d . U . . .
H44 H 0.103547 0.328798 0.794618 0.107 Uiso 1 1 calc R U . . .
C45 C 0.2638(16) 0.3984(7) 0.7609(7) 0.090(3) Uani 1 1 d . U . . .
H45 H 0.329301 0.362761 0.755765 0.108 Uiso 1 1 calc R U . . .
C46 C 0.3044(16) 0.4708(7) 0.7441(6) 0.084(3) Uani 1 1 d . U . . .
C47 C 0.4479(17) 0.4926(7) 0.7179(6) 0.090(3) Uani 1 1 d . U . . .
H47 H 0.512857 0.456800 0.711226 0.108 Uiso 1 1 calc R U . . .
C48 C -0.1156(15) 0.4029(8) 0.8159(6) 0.084(3) Uani 1 1 d . U . . .
C49 C -0.3501(14) 0.4276(7) 0.8528(6) 0.080(3) Uani 1 1 d . U . . .
H49A H -0.389345 0.383936 0.817461 0.096 Uiso 1 1 calc R U . . .
H49B H -0.408970 0.468269 0.848719 0.096 Uiso 1 1 calc R U . . .
C50 C -0.3599(13) 0.4057(7) 0.9314(6) 0.076(2) Uani 1 1 d . U . . .
C51 C -0.3437(13) 0.4603(7) 0.9915(6) 0.076(3) Uani 1 1 d . U . . .
H51 H -0.325775 0.511889 0.984989 0.091 Uiso 1 1 calc R U . . .
C52 C -0.3541(12) 0.4379(7) 1.0614(6) 0.073(3) Uani 1 1 d . U . . .
H52 H -0.347093 0.474222 1.103872 0.088 Uiso 1 1 calc R U . . .
C53 C -0.3748(11) 0.3628(6) 1.0693(5) 0.068(2) Uani 1 1 d . U . . .
H53 H -0.382607 0.347760 1.117524 0.081 Uiso 1 1 calc R U . . .
C54 C -0.3781(11) 0.3320(6) 0.9434(5) 0.061(2) Uani 1 1 d . U . . .
H54 H -0.386942 0.294505 0.901934 0.073 Uiso 1 1 calc R U . . .
O17 O 0.8040(13) 0.6089(5) 0.8454(6) 0.114(3) Uani 1 1 d . . . . .
N7 N 0.8587(10) 0.6838(6) 0.9569(6) 0.082(2) Uani 1 1 d . U . . .
C55 C 0.7842(14) 0.6616(7) 0.8935(7) 0.085(3) Uani 1 1 d . U . . .
H55 H 0.708465 0.688887 0.884258 0.102 Uiso 1 1 calc R U . . .
C56 C 0.8255(16) 0.7507(8) 1.0032(7) 0.115(5) Uani 1 1 d . U . . .
H56A H 0.884255 0.794915 0.988734 0.172 Uiso 1 1 calc R U . . .
H56B H 0.844999 0.746077 1.055185 0.172 Uiso 1 1 calc R U . . .
H56C H 0.725067 0.755888 0.996656 0.172 Uiso 1 1 calc R U . . .
C57 C 0.9796(13) 0.6493(7) 0.9718(7) 0.090(3) Uani 1 1 d . U . . .
H57A H 0.982133 0.604391 0.936287 0.135 Uiso 1 1 calc R U . . .
H57B H 0.974652 0.635243 1.022112 0.135 Uiso 1 1 calc R U . . .
H57C H 1.065523 0.684512 0.967238 0.135 Uiso 1 1 calc R U . . .

loop_
_atom_site_aniso_label
_atom_site_aniso_U_11
_atom_site_aniso_U_22
_atom_site_aniso_U_33
_atom_site_aniso_U_23
_atom_site_aniso_U_13
_atom_site_aniso_U_12
Co1 0.0363(9) 0.0666(13) 0.0338(8) 0.0101(8) 0.0122(7) 0.0090(9)
Co2 0.0395(7) 0.0769(11) 0.0356(6) 0.0112(6) 0.0117(5) 0.0085(7)
Co3 0.0378(9) 0.0648(13) 0.0334(8) 0.0085(8) 0.0099(7) 0.0056(9)
Co4 0.0377(7) 0.0691(10) 0.0353(6) 0.0102(6) 0.0133(5) 0.0097(6)
O1 0.054(4) 0.087(5) 0.039(3) 0.016(3) 0.005(3) 0.005(3)
O2 0.050(3) 0.080(5) 0.058(4) 0.023(3) 0.017(3) 0.011(3)
O3 0.035(3) 0.065(4) 0.043(3) 0.008(3) 0.006(2) 0.014(3)
O4 0.051(3) 0.071(4) 0.037(3) 0.008(3) 0.015(3) 0.012(3)
O5 0.051(3) 0.066(4) 0.041(3) 0.008(3) 0.005(3) 0.007(3)
O6 0.045(3) 0.065(4) 0.041(3) 0.004(3) 0.015(3) 0.003(3)
O7 0.049(3) 0.075(4) 0.034(3) 0.011(3) 0.000(2) 0.004(3)
O8 0.049(3) 0.068(4) 0.036(3) 0.010(3) 0.009(3) 0.008(3)
O9 0.043(3) 0.072(4) 0.033(2) 0.009(3) 0.009(2) 0.011(3)
O10 0.045(3) 0.073(4) 0.037(3) 0.014(3) 0.011(3) 0.010(3)
O11 0.036(3) 0.081(5) 0.055(3) 0.016(3) 0.006(3) 0.009(3)
O12 0.049(3) 0.080(5) 0.044(3) 0.005(3) 0.017(3) 0.017(3)
O13 0.039(3) 0.067(4) 0.044(3) 0.004(3) 0.014(2) 0.008(3)
O14 0.049(3) 0.066(4) 0.042(3) 0.007(3) 0.017(3) 0.007(3)
O15 0.136(8) 0.071(6) 0.099(6) 0.000(5) 0.038(6) -0.003(5)
O16 0.116(7) 0.079(6) 0.090(6) 0.017(5) 0.014(5) 0.023(5)
N1 0.045(4) 0.086(5) 0.045(3) 0.013(4) 0.008(3) 0.006(4)
N2 0.060(4) 0.102(6) 0.061(4) 0.026(4) 0.029(4) 0.021(4)
N3 0.058(4) 0.064(4) 0.046(3) 0.010(3) 0.009(3) 0.009(3)
N4 0.129(7) 0.074(5) 0.060(4) 0.019(4) 0.009(5) -0.011(5)
N5 0.104(6) 0.082(5) 0.065(4) 0.016(4) 0.018(4) 0.004(5)
N6 0.047(3) 0.076(5) 0.041(3) 0.007(3) 0.011(3) 0.008(3)
C1 0.049(4) 0.079(6) 0.047(4) 0.005(4) 0.008(4) 0.012(4)
C2 0.070(6) 0.119(9) 0.050(5) 0.033(6) -0.007(5) -0.005(6)
C3 0.058(6) 0.128(10) 0.079(7) 0.039(7) -0.008(6) 0.006(6)
C4 0.028(4) 0.077(6) 0.047(4) 0.008(4) 0.009(3) 0.007(4)
C5 0.037(3) 0.071(5) 0.040(3) 0.012(3) 0.004(3) 0.003(3)
C6 0.031(4) 0.075(5) 0.047(4) 0.005(4) 0.005(3) 0.004(4)
C7 0.042(4) 0.082(6) 0.045(4) 0.013(4) 0.003(4) 0.013(4)
C8 0.043(4) 0.063(5) 0.043(4) 0.011(4) 0.021(3) 0.008(4)
C9 0.046(4) 0.070(5) 0.040(3) 0.010(3) 0.011(3) 0.013(4)
C10 0.047(4) 0.075(5) 0.040(3) 0.006(4) 0.008(3) 0.014(4)
C11 0.053(4) 0.071(5) 0.041(4) 0.011(4) 0.009(3) 0.016(4)
C12 0.045(4) 0.069(4) 0.037(3) 0.009(3) 0.008(3) 0.012(3)
C13 0.074(5) 0.072(5) 0.043(4) -0.001(4) 0.004(4) 0.010(4)
C14 0.070(5) 0.074(5) 0.047(4) 0.009(4) 0.003(4) 0.014(4)
C15 0.043(4) 0.065(5) 0.039(4) 0.013(4) 0.013(3) -0.002(4)
C16 0.052(5) 0.096(7) 0.049(4) 0.017(5) 0.025(4) 0.016(5)
C17 0.064(7) 0.170(12) 0.101(8) 0.069(8) 0.047(6) 0.027(8)
C18 0.097(8) 0.103(9) 0.065(6) 0.031(6) 0.043(6) 0.035(7)
C19 0.038(4) 0.076(6) 0.034(3) 0.008(4) 0.012(3) 0.012(4)
C20 0.047(4) 0.069(5) 0.043(3) 0.013(3) 0.015(3) 0.013(4)
C21 0.046(4) 0.061(5) 0.049(4) 0.011(4) 0.010(4) 0.013(4)
C22 0.041(4) 0.083(6) 0.048(4) 0.013(4) 0.011(4) 0.013(4)
C23 0.042(4) 0.062(5) 0.040(4) 0.005(4) 0.004(3) 0.004(4)
C24 0.047(4) 0.063(4) 0.039(3) 0.008(3) 0.006(3) 0.008(3)
C25 0.054(4) 0.063(5) 0.044(4) 0.009(4) 0.010(4) 0.004(4)
C26 0.056(4) 0.062(5) 0.044(4) 0.008(4) 0.012(4) 0.010(4)
C27 0.048(4) 0.060(4) 0.039(3) 0.007(3) 0.009(3) 0.008(3)
C28 0.045(4) 0.057(5) 0.047(4) 0.008(4) 0.009(3) 0.006(4)
C29 0.043(4) 0.067(5) 0.039(3) 0.005(3) 0.009(3) 0.009(4)
C30 0.041(4) 0.060(5) 0.040(4) 0.006(4) 0.001(3) 0.009(4)
C31 0.099(6) 0.071(5) 0.048(4) 0.009(4) 0.009(4) 0.016(5)
C32 0.135(7) 0.087(6) 0.054(5) 0.005(5) -0.003(5) 0.000(6)
C33 0.132(7) 0.083(6) 0.063(5) 0.010(5) 0.000(5) -0.012(6)
C34 0.096(6) 0.074(5) 0.054(4) 0.008(4) 0.006(4) -0.001(5)
C35 0.065(5) 0.061(5) 0.044(4) 0.004(4) 0.011(4) 0.008(4)
C36 0.115(7) 0.077(6) 0.061(5) 0.017(5) 0.005(5) 0.000(5)
C37 0.130(7) 0.073(6) 0.060(5) 0.009(5) 0.010(5) -0.010(6)
C38 0.128(6) 0.073(5) 0.060(4) 0.005(4) -0.001(5) -0.008(5)
C39 0.132(7) 0.084(6) 0.070(5) 0.011(5) 0.002(6) 0.000(6)
C40 0.130(7) 0.082(6) 0.063(5) 0.014(5) -0.002(5) 0.003(6)
C41 0.121(6) 0.078(5) 0.054(4) 0.010(4) -0.010(5) 0.001(5)
C42 0.106(6) 0.087(6) 0.050(4) 0.008(5) -0.002(5) 0.003(5)
C43 0.106(6) 0.084(5) 0.058(4) 0.003(4) 0.000(5) 0.006(5)
C44 0.105(7) 0.089(6) 0.070(5) 0.004(5) 0.006(5) 0.007(6)
C45 0.104(7) 0.083(6) 0.079(5) 0.001(5) 0.000(5) 0.008(6)
C46 0.109(6) 0.077(5) 0.063(4) 0.004(4) 0.000(5) 0.007(5)
C47 0.118(7) 0.074(6) 0.070(5) -0.003(5) -0.004(5) -0.002(6)
C48 0.106(6) 0.084(6) 0.063(5) 0.012(5) 0.006(5) 0.012(5)
C49 0.093(6) 0.080(6) 0.068(5) 0.017(5) 0.004(5) 0.006(5)
C50 0.084(5) 0.081(5) 0.063(4) 0.011(4) 0.004(4) 0.013(5)
C51 0.086(6) 0.074(6) 0.066(5) 0.000(5) -0.006(5) 0.011(5)
C52 0.077(5) 0.078(6) 0.061(5) -0.006(5) -0.009(5) 0.009(5)
C53 0.070(5) 0.081(5) 0.050(4) -0.002(4) 0.002(4) 0.010(5)
C54 0.063(5) 0.073(5) 0.049(4) 0.011(4) 0.005(4) 0.012(4)
O17 0.147(9) 0.085(7) 0.110(7) -0.001(5) -0.006(7) 0.024(6)
N7 0.070(5) 0.090(6) 0.085(5) 0.005(5) 0.020(4) 0.011(5)
C55 0.080(7) 0.081(7) 0.092(7) 0.014(6) 0.009(6) 0.002(6)
C56 0.098(9) 0.144(11) 0.094(8) -0.033(8) 0.020(7) 0.029(9)
C57 0.072(7) 0.103(9) 0.099(8) 0.025(7) 0.015(6) 0.018(7)

loop_
_atom_type_symbol
_atom_type_description
_atom_type_scat_dispersion_real
_atom_type_scat_dispersion_imag
_atom_type_scat_source
C C 0.0181 0.0091 'International Tables Vol C Tables 4.2.6.8 and 6.1.1.4'
H H 0.0000 0.0000 'International Tables Vol C Tables 4.2.6.8 and 6.1.1.4'
Co Co -2.3653 3.6143 'International Tables Vol C Tables 4.2.6.8 and 6.1.1.4'
N N 0.0311 0.0180 'International Tables Vol C Tables 4.2.6.8 and 6.1.1.4'
O O 0.0492 0.0322 'International Tables Vol C Tables 4.2.6.8 and 6.1.1.4'

loop_
_geom_angle_atom_site_label_1
_geom_angle_atom_site_label_2
_geom_angle_atom_site_label_3
_geom_angle
_geom_angle_site_symmetry_1
_geom_angle_site_symmetry_3
_geom_angle_publ_flag
O3 Co1 O3 180.0 2_675 . ?
O4 Co1 O3 87.9(2) 2_675 . ?
O4 Co1 O3 87.9(2) . 2_675 ?
O4 Co1 O3 92.1(2) . . ?
O4 Co1 O3 92.1(2) 2_675 2_675 ?
O4 Co1 O4 180.0 . 2_675 ?
O4 Co1 O13 86.1(2) . 2_676 ?
O4 Co1 O13 86.1(2) 2_675 1_554 ?
O4 Co1 O13 93.9(2) 2_675 2_676 ?
O4 Co1 O13 93.9(2) . 1_554 ?
O13 Co1 O3 92.0(2) 2_676 . ?
O13 Co1 O3 88.0(2) 1_554 . ?
O13 Co1 O3 88.0(2) 2_676 2_675 ?
O13 Co1 O3 92.0(2) 1_554 2_675 ?
O13 Co1 O13 180.0 2_676 1_554 ?
O1 Co2 O2 82.2(2) . . ?
O3 Co2 O1 84.0(2) . . ?
O3 Co2 O2 59.9(2) . . ?
O3 Co2 N6 162.4(3) . 2_566 ?
O5 Co2 O1 173.3(3) . . ?
O5 Co2 O2 95.4(2) . . ?
O5 Co2 O3 100.2(2) . . ?
O5 Co2 O14 98.9(2) . 1_554 ?
O5 Co2 N6 88.3(3) . 2_566 ?
O14 Co2 O1 85.8(2) 1_554 . ?
O14 Co2 O2 154.1(3) 1_554 . ?
O14 Co2 O3 96.2(2) 1_554 . ?
O14 Co2 N6 97.7(3) 1_554 2_566 ?
N6 Co2 O1 86.3(3) 2_566 . ?
N6 Co2 O2 104.2(3) 2_566 . ?
O6 Co3 O6 180.0(3) . 2_776 ?
O6 Co3 O10 88.9(2) . . ?
O6 Co3 O10 91.1(2) . 2_776 ?
O6 Co3 O10 88.9(2) 2_776 2_776 ?
O6 Co3 O10 91.1(2) 2_776 . ?
O8 Co3 O6 94.6(2) . . ?
O8 Co3 O6 94.6(2) 2_776 2_776 ?
O8 Co3 O6 85.4(2) . 2_776 ?
O8 Co3 O6 85.4(2) 2_776 . ?
O8 Co3 O8 180.0 2_776 . ?
O8 Co3 O10 91.9(2) . . ?
O8 Co3 O10 88.1(2) 2_776 . ?
O8 Co3 O10 91.9(2) 2_776 2_776 ?
O8 Co3 O10 88.1(2) . 2_776 ?
O10 Co3 O10 180.0 2_776 . ?
O7 Co4 O10 96.8(2) . . ?
O7 Co4 O11 154.8(3) . . ?
O7 Co4 O12 85.7(2) . . ?
O7 Co4 N3 94.5(3) . . ?
O9 Co4 O7 99.1(2) . . ?
O9 Co4 O10 98.8(2) . . ?
O9 Co4 O11 93.4(2) . . ?
O9 Co4 O12 174.3(2) . . ?
O9 Co4 N3 89.2(3) . . ?
O10 Co4 O11 59.5(2) . . ?
O12 Co4 O10 83.7(2) . . ?
O12 Co4 O11 83.3(2) . . ?
N3 Co4 O10 164.9(3) . . ?
N3 Co4 O11 107.5(3) . . ?
N3 Co4 O12 87.3(3) . . ?
C1 O1 Co2 120.9(6) . . ?
C4 O2 Co2 88.0(5) . . ?
Co1 O3 Co2 110.4(2) . . ?
C4 O3 Co1 129.7(6) . . ?
C4 O3 Co2 91.3(6) . . ?
C8 O4 Co1 133.0(5) . . ?
C8 O5 Co2 130.2(6) . . ?
C15 O6 Co3 136.8(6) . . ?
C15 O7 Co4 119.9(6) . . ?
C23 O8 Co3 133.5(5) . . ?
C23 O9 Co4 132.9(6) . . ?
Co3 O10 Co4 110.3(2) . . ?
C19 O10 Co3 128.5(5) . . ?
C19 O10 Co4 92.0(6) . . ?
C19 O11 Co4 87.4(5) . . ?
C16 O12 Co4 121.0(6) . . ?
C30 O13 Co1 136.9(5) . 1_556 ?
C30 O14 Co2 120.4(5) . 1_556 ?
C1 N1 C2 121.7(8) . . ?
C1 N1 C3 119.8(8) . . ?
C2 N1 C3 118.4(8) . . ?
C16 N2 C17 118.5(9) . . ?
C16 N2 C18 121.8(10) . . ?
C18 N2 C17 119.4(8) . . ?
C31 N3 Co4 120.4(7) . . ?
C31 N3 C35 117.6(9) . . ?
C35 N3 Co4 121.7(6) . . ?
C36 N4 H4 121.7 . . ?
C37 N4 H4 121.7 . . ?
C37 N4 C36 116.5(11) . . ?
C48 N5 H5 120.3 . . ?
C48 N5 C49 119.4(11) . . ?
C49 N5 H5 120.3 . . ?
C53 N6 Co2 121.5(7) . 2_566 ?
C54 N6 Co2 119.1(7) . 2_566 ?
C54 N6 C53 119.3(9) . . ?
O1 C1 N1 125.3(9) . . ?
O1 C1 H1 117.3 . . ?
N1 C1 H1 117.3 . . ?
N1 C2 H2A 109.5 . . ?
N1 C2 H2B 109.5 . . ?
N1 C2 H2C 109.5 . . ?
H2A C2 H2B 109.5 . . ?
H2A C2 H2C 109.5 . . ?
H2B C2 H2C 109.5 . . ?
N1 C3 H3A 109.5 . . ?
N1 C3 H3B 109.5 . . ?
N1 C3 H3C 109.5 . . ?
H3A C3 H3B 109.5 . . ?
H3A C3 H3C 109.5 . . ?
H3B C3 H3C 109.5 . . ?
O2 C4 O3 120.3(8) . . ?
O2 C4 C5 122.4(7) . . ?
O3 C4 C5 117.3(8) . . ?
C6 C5 C4 119.8(7) . . ?
C7 C5 C4 119.3(8) . . ?
C7 C5 C6 120.9(8) . . ?
C5 C6 H6 120.0 . . ?
C5 C6 C7 119.9(8) . 2_575 ?
C7 C6 H6 120.0 2_575 . ?
C5 C7 C6 119.2(9) . 2_575 ?
C5 C7 H7 120.4 . . ?
C6 C7 H7 120.4 2_575 . ?
O4 C8 O5 128.6(8) . . ?
O4 C8 C9 115.0(8) . . ?
O5 C8 C9 116.4(8) . . ?
C10 C9 C8 119.7(8) . . ?
C14 C9 C8 120.5(8) . . ?
C14 C9 C10 119.8(8) . . ?
C9 C10 H10 119.8 . . ?
C11 C10 C9 120.4(9) . . ?
C11 C10 H10 119.8 . . ?
C10 C11 H11 120.6 . . ?
C10 C11 C12 118.8(9) . . ?
C12 C11 H11 120.6 . . ?
C11 C12 C15 120.0(8) . . ?
C13 C12 C11 120.0(8) . . ?
C13 C12 C15 120.0(8) . . ?
C12 C13 H13 120.0 . . ?
C12 C13 C14 119.9(9) . . ?
C14 C13 H13 120.0 . . ?
C9 C14 C13 121.0(10) . . ?
C9 C14 H14 119.5 . . ?
C13 C14 H14 119.5 . . ?
O6 C15 O7 127.2(8) . . ?
O6 C15 C12 117.1(8) . . ?
O7 C15 C12 115.7(8) . . ?
O12 C16 N2 125.1(10) . . ?
O12 C16 H16 117.5 . . ?
N2 C16 H16 117.5 . . ?
N2 C17 H17A 109.5 . . ?
N2 C17 H17B 109.5 . . ?
N2 C17 H17C 109.5 . . ?
H17A C17 H17B 109.5 . . ?
H17A C17 H17C 109.5 . . ?
H17B C17 H17C 109.5 . . ?
N2 C18 H18A 109.5 . . ?
N2 C18 H18B 109.5 . . ?
N2 C18 H18C 109.5 . . ?
H18A C18 H18B 109.5 . . ?
H18A C18 H18C 109.5 . . ?
H18B C18 H18C 109.5 . . ?
O10 C19 C20 118.3(8) . . ?
O11 C19 O10 120.7(8) . . ?
O11 C19 C20 120.8(8) . . ?
C21 C20 C19 120.4(8) . . ?
C22 C20 C19 118.1(8) . . ?
C22 C20 C21 121.4(9) . . ?
C20 C21 H21 120.1 . . ?
C20 C21 C22 119.9(8) . 2_876 ?
C22 C21 H21 120.1 2_876 . ?
C20 C22 C21 118.7(9) . 2_876 ?
C20 C22 H22 120.7 . . ?
C21 C22 H22 120.7 2_876 . ?
O8 C23 O9 126.1(7) . . ?
O8 C23 C24 117.4(8) . . ?
O9 C23 C24 116.6(8) . . ?
C25 C24 C23 119.6(8) . . ?
C29 C24 C23 121.6(8) . . ?
C29 C24 C25 118.8(7) . . ?
C24 C25 H25 120.4 . . ?
C26 C25 C24 119.2(9) . . ?
C26 C25 H25 120.4 . . ?
C25 C26 H26 119.5 . . ?
C27 C26 C25 121.1(9) . . ?
C27 C26 H26 119.5 . . ?
C26 C27 C30 119.5(8) . . ?
C28 C27 C26 119.7(7) . . ?
C28 C27 C30 120.8(8) . . ?
C27 C28 H28 119.9 . . ?
C27 C28 C29 120.2(9) . . ?
C29 C28 H28 119.9 . . ?
C24 C29 C28 121.1(8) . . ?
C24 C29 H29 119.5 . . ?
C28 C29 H29 119.5 . . ?
O13 C30 O14 126.3(7) . . ?
O13 C30 C27 117.6(8) . . ?
O14 C30 C27 116.1(7) . . ?
N3 C31 H31 118.3 . . ?
N3 C31 C32 123.5(10) . . ?
C32 C31 H31 118.3 . . ?
C31 C32 H32 120.0 . . ?
C31 C32 C33 120.0(11) . . ?
C33 C32 H32 120.0 . . ?
C32 C33 H33 120.9 . . ?
C32 C33 C34 118.2(12) . . ?
C34 C33 H33 120.9 . . ?
C33 C34 C36 120.7(11) . . ?
C35 C34 C33 116.7(10) . . ?
C35 C34 C36 122.5(10) . . ?
N3 C35 C34 123.9(9) . . ?
N3 C35 H35 118.1 . . ?
C34 C35 H35 118.1 . . ?
N4 C36 C34 114.9(11) . . ?
N4 C36 H36A 108.5 . . ?
N4 C36 H36B 108.5 . . ?
C34 C36 H36A 108.5 . . ?
C34 C36 H36B 108.5 . . ?
H36A C36 H36B 107.5 . . ?
O15 C37 N4 125.3(14) . . ?
O15 C37 C38 119.3(14) . . ?
N4 C37 C38 115.3(12) . . ?
C39 C38 C37 114.1(12) . . ?
C47 C38 C37 124.7(15) . . ?
C47 C38 C39 121.1(15) . . ?
C38 C39 H39 120.2 . . ?
C40 C39 C38 119.6(14) . . ?
C40 C39 H39 120.2 . . ?
C39 C40 H40 120.4 . . ?
C41 C40 C39 119.3(15) . . ?
C41 C40 H40 120.4 . . ?
C40 C41 C42 121.7(14) . . ?
C40 C41 C46 122.1(15) . . ?
C46 C41 C42 116.2(12) . . ?
C41 C42 H42 119.1 . . ?
C43 C42 C41 121.8(14) . . ?
C43 C42 H42 119.1 . . ?
C42 C43 C44 119.1(14) . . ?
C42 C43 C48 124.4(14) . . ?
C44 C43 C48 116.4(12) . . ?
C43 C44 H44 119.5 . . ?
C45 C44 C43 121.1(14) . . ?
C45 C44 H44 119.5 . . ?
C44 C45 H45 120.0 . . ?
C44 C45 C46 119.9(14) . . ?
C46 C45 H45 120.0 . . ?
C41 C46 C47 117.7(13) . . ?
C45 C46 C41 121.8(14) . . ?
C45 C46 C47 120.4(14) . . ?
C38 C47 C46 120.1(15) . . ?
C38 C47 H47 119.9 . . ?
C46 C47 H47 119.9 . . ?
O16 C48 N5 122.9(14) . . ?
O16 C48 C43 120.3(13) . . ?
N5 C48 C43 116.8(12) . . ?
N5 C49 H49A 109.0 . . ?
N5 C49 H49B 109.0 . . ?
N5 C49 C50 112.8(10) . . ?
H49A C49 H49B 107.8 . . ?
C50 C49 H49A 109.0 . . ?
C50 C49 H49B 109.0 . . ?
C51 C50 C49 120.2(11) . . ?
C54 C50 C49 120.9(10) . . ?
C54 C50 C51 118.8(10) . . ?
C50 C51 H51 120.9 . . ?
C50 C51 C52 118.1(11) . . ?
C52 C51 H51 120.9 . . ?
C51 C52 H52 120.1 . . ?
C53 C52 C51 119.8(10) . . ?
C53 C52 H52 120.1 . . ?
N6 C53 C52 121.2(10) . . ?
N6 C53 H53 119.4 . . ?
C52 C53 H53 119.4 . . ?
N6 C54 C50 122.7(10) . . ?
N6 C54 H54 118.7 . . ?
C50 C54 H54 118.7 . . ?
C55 N7 C56 118.4(11) . . ?
C55 N7 C57 119.7(11) . . ?
C57 N7 C56 121.2(11) . . ?
O17 C55 N7 126.9(13) . . ?
O17 C55 H55 116.5 . . ?
N7 C55 H55 116.5 . . ?
N7 C56 H56A 109.5 . . ?
N7 C56 H56B 109.5 . . ?
N7 C56 H56C 109.5 . . ?
H56A C56 H56B 109.5 . . ?
H56A C56 H56C 109.5 . . ?
H56B C56 H56C 109.5 . . ?
N7 C57 H57A 109.5 . . ?
N7 C57 H57B 109.5 . . ?
N7 C57 H57C 109.5 . . ?
H57A C57 H57B 109.5 . . ?
H57A C57 H57C 109.5 . . ?
H57B C57 H57C 109.5 . . ?

loop_
_geom_bond_atom_site_label_1
_geom_bond_atom_site_label_2
_geom_bond_distance
_geom_bond_site_symmetry_2
_geom_bond_publ_flag
Co1 O3 2.125(6) . ?
Co1 O3 2.125(6) 2_675 ?
Co1 O4 2.053(6) . ?
Co1 O4 2.053(6) 2_675 ?
Co1 O13 2.069(5) 2_676 ?
Co1 O13 2.069(5) 1_554 ?
Co2 O1 2.156(6) . ?
Co2 O2 2.240(6) . ?
Co2 O3 2.142(6) . ?
Co2 O5 2.022(6) . ?
Co2 O14 2.030(5) 1_554 ?
Co2 N6 2.154(8) 2_566 ?
Co3 O6 2.065(6) . ?
Co3 O6 2.065(6) 2_776 ?
Co3 O8 2.053(5) 2_776 ?
Co3 O8 2.053(5) . ?
Co3 O10 2.114(6) 2_776 ?
Co3 O10 2.114(6) . ?
Co4 O7 2.041(6) . ?
Co4 O9 2.024(5) . ?
Co4 O10 2.141(6) . ?
Co4 O11 2.253(6) . ?
Co4 O12 2.133(5) . ?
Co4 N3 2.130(8) . ?
O1 C1 1.238(10) . ?
O2 C4 1.241(11) . ?
O3 C4 1.284(9) . ?
O4 C8 1.245(10) . ?
O5 C8 1.268(11) . ?
O6 C15 1.243(10) . ?
O7 C15 1.284(11) . ?
O8 C23 1.247(10) . ?
O9 C23 1.254(10) . ?
O10 C19 1.265(10) . ?
O11 C19 1.245(11) . ?
O12 C16 1.257(11) . ?
O13 C30 1.247(10) . ?
O14 C30 1.285(10) . ?
O15 C37 1.198(14) . ?
O16 C48 1.225(15) . ?
N1 C1 1.319(12) . ?
N1 C2 1.448(11) . ?
N1 C3 1.469(13) . ?
N2 C16 1.288(11) . ?
N2 C17 1.452(15) . ?
N2 C18 1.452(12) . ?
N3 C31 1.318(12) . ?
N3 C35 1.328(11) . ?
N4 H4 0.8800 . ?
N4 C36 1.468(17) . ?
N4 C37 1.336(17) . ?
N5 H5 0.8800 . ?
N5 C48 1.321(16) . ?
N5 C49 1.469(16) . ?
N6 C53 1.331(12) . ?
N6 C54 1.326(11) . ?
C1 H1 0.9500 . ?
C2 H2A 0.9800 . ?
C2 H2B 0.9800 . ?
C2 H2C 0.9800 . ?
C3 H3A 0.9800 . ?
C3 H3B 0.9800 . ?
C3 H3C 0.9800 . ?
C4 C5 1.532(12) . ?
C5 C6 1.371(12) . ?
C5 C7 1.368(11) . ?
C6 H6 0.9500 . ?
C6 C7 1.405(12) 2_575 ?
C7 H7 0.9500 . ?
C8 C9 1.537(12) . ?
C9 C10 1.408(13) . ?
C9 C14 1.360(13) . ?
C10 H10 0.9500 . ?
C10 C11 1.389(12) . ?
C11 H11 0.9500 . ?
C11 C12 1.416(12) . ?
C12 C13 1.386(13) . ?
C12 C15 1.529(11) . ?
C13 H13 0.9500 . ?
C13 C14 1.390(13) . ?
C14 H14 0.9500 . ?
C16 H16 0.9500 . ?
C17 H17A 0.9800 . ?
C17 H17B 0.9800 . ?
C17 H17C 0.9800 . ?
C18 H18A 0.9800 . ?
C18 H18B 0.9800 . ?
C18 H18C 0.9800 . ?
C19 C20 1.518(13) . ?
C20 C21 1.391(12) . ?
C20 C22 1.389(12) . ?
C21 H21 0.9500 . ?
C21 C22 1.411(13) 2_876 ?
C22 H22 0.9500 . ?
C23 C24 1.496(10) . ?
C24 C25 1.401(12) . ?
C24 C29 1.374(12) . ?
C25 H25 0.9500 . ?
C25 C26 1.387(11) . ?
C26 H26 0.9500 . ?
C26 C27 1.375(13) . ?
C27 C28 1.360(12) . ?
C27 C30 1.513(10) . ?
C28 H28 0.9500 . ?
C28 C29 1.387(11) . ?
C29 H29 0.9500 . ?
C31 H31 0.9500 . ?
C31 C32 1.334(16) . ?
C32 H32 0.9500 . ?
C32 C33 1.376(15) . ?
C33 H33 0.9500 . ?
C33 C34 1.400(15) . ?
C34 C35 1.377(14) . ?
C34 C36 1.529(13) . ?
C35 H35 0.9500 . ?
C36 H36A 0.9900 . ?
C36 H36B 0.9900 . ?
C37 C38 1.55(2) . ?
C38 C39 1.46(2) . ?
C38 C47 1.320(16) . ?
C39 H39 0.9500 . ?
C39 C40 1.39(2) . ?
C40 H40 0.9500 . ?
C40 C41 1.383(16) . ?
C41 C42 1.463(19) . ?
C41 C46 1.402(19) . ?
C42 H42 0.9500 . ?
C42 C43 1.333(16) . ?
C43 C44 1.438(18) . ?
C43 C48 1.499(19) . ?
C44 H44 0.9500 . ?
C44 C45 1.349(18) . ?
C45 H45 0.9500 . ?
C45 C46 1.390(17) . ?
C46 C47 1.467(19) . ?
C47 H47 0.9500 . ?
C49 H49A 0.9900 . ?
C49 H49B 0.9900 . ?
C49 C50 1.531(14) . ?
C50 C51 1.378(14) . ?
C50 C54 1.369(14) . ?
C51 H51 0.9500 . ?
C51 C52 1.383(15) . ?
C52 H52 0.9500 . ?
C52 C53 1.374(15) . ?
C53 H53 0.9500 . ?
C54 H54 0.9500 . ?
O17 C55 1.248(14) . ?
N7 C55 1.346(15) . ?
N7 C56 1.460(14) . ?
N7 C57 1.417(15) . ?
C55 H55 0.9500 . ?
C56 H56A 0.9800 . ?
C56 H56B 0.9800 . ?
C56 H56C 0.9800 . ?
C57 H57A 0.9800 . ?
C57 H57B 0.9800 . ?
C57 H57C 0.9800 . ?

loop_
_geom_torsion_atom_site_label_1
_geom_torsion_atom_site_label_2
_geom_torsion_atom_site_label_3
_geom_torsion_atom_site_label_4
_geom_torsion
_geom_torsion_site_symmetry_1
_geom_torsion_site_symmetry_2
_geom_torsion_site_symmetry_3
_geom_torsion_site_symmetry_4
_geom_torsion_publ_flag
Co1 O3 C4 O2 -110.5(9) . . . . ?
Co1 O3 C4 C5 71.9(9) . . . . ?
Co1 O4 C8 O5 -20.8(13) . . . . ?
Co1 O4 C8 C9 159.6(5) . . . . ?
Co1 O13 C30 O14 -55.3(13) 1_556 . . . ?
Co1 O13 C30 C27 126.4(7) 1_556 . . . ?
Co2 O1 C1 N1 -152.9(8) . . . . ?
Co2 O2 C4 O3 -7.3(8) . . . . ?
Co2 O2 C4 C5 170.3(8) . . . . ?
Co2 O3 C4 O2 7.6(9) . . . . ?
Co2 O3 C4 C5 -170.0(7) . . . . ?
Co2 O5 C8 O4 -6.4(12) . . . . ?
Co2 O5 C8 C9 173.2(5) . . . . ?
Co2 O14 C30 O13 25.1(11) 1_556 . . . ?
Co2 O14 C30 C27 -156.6(6) 1_556 . . . ?
Co2 N6 C53 C52 172.5(8) 2_566 . . . ?
Co2 N6 C54 C50 -173.7(8) 2_566 . . . ?
Co3 O6 C15 O7 53.5(12) . . . . ?
Co3 O6 C15 C12 -125.6(8) . . . . ?
Co3 O8 C23 O9 21.8(13) . . . . ?
Co3 O8 C23 C24 -157.2(6) . . . . ?
Co3 O10 C19 O11 111.3(9) . . . . ?
Co3 O10 C19 C20 -74.0(8) . . . . ?
Co4 O7 C15 O6 -24.2(11) . . . . ?
Co4 O7 C15 C12 154.9(5) . . . . ?
Co4 O9 C23 O8 5.7(13) . . . . ?
Co4 O9 C23 C24 -175.3(5) . . . . ?
Co4 O10 C19 O11 -6.8(8) . . . . ?
Co4 O10 C19 C20 168.0(6) . . . . ?
Co4 O11 C19 O10 6.5(7) . . . . ?
Co4 O11 C19 C20 -168.2(7) . . . . ?
Co4 O12 C16 N2 146.5(10) . . . . ?
Co4 N3 C31 C32 -175.4(11) . . . . ?
Co4 N3 C35 C34 176.5(9) . . . . ?
O2 C4 C5 C6 -161.0(9) . . . . ?
O2 C4 C5 C7 18.7(13) . . . . ?
O3 C4 C5 C6 16.6(12) . . . . ?
O3 C4 C5 C7 -163.7(8) . . . . ?
O4 C8 C9 C10 -166.6(7) . . . . ?
O4 C8 C9 C14 13.9(11) . . . . ?
O5 C8 C9 C10 13.8(11) . . . . ?
O5 C8 C9 C14 -165.7(8) . . . . ?
O8 C23 C24 C25 -16.4(12) . . . . ?
O8 C23 C24 C29 165.2(8) . . . . ?
O9 C23 C24 C25 164.5(8) . . . . ?
O9 C23 C24 C29 -13.9(12) . . . . ?
O10 C19 C20 C21 165.9(7) . . . . ?
O10 C19 C20 C22 -14.6(11) . . . . ?
O11 C19 C20 C21 -19.3(12) . . . . ?
O11 C19 C20 C22 160.1(8) . . . . ?
O15 C37 C38 C39 9.1(17) . . . . ?
O15 C37 C38 C47 -167.1(12) . . . . ?
N3 C31 C32 C33 0(2) . . . . ?
N4 C37 C38 C39 -170.5(10) . . . . ?
N4 C37 C38 C47 13.3(18) . . . . ?
N5 C49 C50 C51 73.9(15) . . . . ?
N5 C49 C50 C54 -103.0(13) . . . . ?
C2 N1 C1 O1 -180.0(10) . . . . ?
C3 N1 C1 O1 3.7(16) . . . . ?
C4 C5 C6 C7 179.2(8) . . . 2_575 ?
C4 C5 C7 C6 -179.2(8) . . . 2_575 ?
C6 C5 C7 C6 0.5(15) . . . 2_575 ?
C7 C5 C6 C7 -0.5(15) . . . 2_575 ?
C8 C9 C10 C11 -177.1(8) . . . . ?
C8 C9 C14 C13 177.5(9) . . . . ?
C9 C10 C11 C12 -1.1(13) . . . . ?
C10 C9 C14 C13 -2.0(14) . . . . ?
C10 C11 C12 C13 -0.7(13) . . . . ?
C10 C11 C12 C15 -179.8(8) . . . . ?
C11 C12 C13 C14 1.2(14) . . . . ?
C11 C12 C15 O6 177.7(7) . . . . ?
C11 C12 C15 O7 -1.4(11) . . . . ?
C12 C13 C14 C9 0.2(15) . . . . ?
C13 C12 C15 O6 -1.4(12) . . . . ?
C13 C12 C15 O7 179.5(8) . . . . ?
C14 C9 C10 C11 2.4(13) . . . . ?
C15 C12 C13 C14 -179.7(9) . . . . ?
C17 N2 C16 O12 0.7(19) . . . . ?
C18 N2 C16 O12 173.8(10) . . . . ?
C19 C20 C21 C22 179.3(7) . . . 2_876 ?
C19 C20 C22 C21 -179.3(7) . . . 2_876 ?
C21 C20 C22 C21 0.1(14) . . . 2_876 ?
C22 C20 C21 C22 -0.1(14) . . . 2_876 ?
C23 C24 C25 C26 -176.4(8) . . . . ?
C23 C24 C29 C28 176.6(8) . . . . ?
C24 C25 C26 C27 -1.9(14) . . . . ?
C25 C24 C29 C28 -1.8(13) . . . . ?
C25 C26 C27 C28 1.4(14) . . . . ?
C25 C26 C27 C30 -179.2(8) . . . . ?
C26 C27 C28 C29 -1.2(14) . . . . ?
C26 C27 C30 O13 1.6(12) . . . . ?
C26 C27 C30 O14 -176.9(8) . . . . ?
C27 C28 C29 C24 1.4(14) . . . . ?
C28 C27 C30 O13 -179.0(8) . . . . ?
C28 C27 C30 O14 2.5(12) . . . . ?
C29 C24 C25 C26 2.1(13) . . . . ?
C30 C27 C28 C29 179.5(8) . . . . ?
C31 N3 C35 C34 2.6(15) . . . . ?
C31 C32 C33 C34 0(2) . . . . ?
C32 C33 C34 C35 1(2) . . . . ?
C32 C33 C34 C36 178.8(14) . . . . ?
C33 C34 C35 N3 -2.5(18) . . . . ?
C33 C34 C36 N4 -62.8(17) . . . . ?
C35 N3 C31 C32 -1.3(18) . . . . ?
C35 C34 C36 N4 114.7(13) . . . . ?
C36 N4 C37 O15 6.4(19) . . . . ?
C36 N4 C37 C38 -174.0(10) . . . . ?
C36 C34 C35 N3 179.9(11) . . . . ?
C37 N4 C36 C34 -79.9(14) . . . . ?
C37 C38 C39 C40 -178.9(11) . . . . ?
C37 C38 C47 C46 177.4(11) . . . . ?
C38 C39 C40 C41 3.7(18) . . . . ?
C39 C38 C47 C46 1.4(18) . . . . ?
C39 C40 C41 C42 178.5(11) . . . . ?
C39 C40 C41 C46 -3.9(18) . . . . ?
C40 C41 C42 C43 177.3(11) . . . . ?
C40 C41 C46 C45 179.7(11) . . . . ?
C40 C41 C46 C47 2.8(17) . . . . ?
C41 C42 C43 C44 2.4(17) . . . . ?
C41 C42 C43 C48 -175.0(10) . . . . ?
C41 C46 C47 C38 -1.5(18) . . . . ?
C42 C41 C46 C45 -2.6(17) . . . . ?
C42 C41 C46 C47 -179.5(10) . . . . ?
C42 C43 C44 C45 -1.4(18) . . . . ?
C42 C43 C48 O16 172.7(11) . . . . ?
C42 C43 C48 N5 -9.0(18) . . . . ?
C43 C44 C45 C46 -1.5(19) . . . . ?
C44 C43 C48 O16 -4.7(17) . . . . ?
C44 C43 C48 N5 173.6(10) . . . . ?
C44 C45 C46 C41 3.6(19) . . . . ?
C44 C45 C46 C47 -179.6(11) . . . . ?
C45 C46 C47 C38 -178.5(11) . . . . ?
C46 C41 C42 C43 -0.4(17) . . . . ?
C47 C38 C39 C40 -2.5(19) . . . . ?
C48 N5 C49 C50 75.2(14) . . . . ?
C48 C43 C44 C45 176.1(11) . . . . ?
C49 N5 C48 O16 -2.6(18) . . . . ?
C49 N5 C48 C43 179.2(10) . . . . ?
C49 C50 C51 C52 179.7(11) . . . . ?
C49 C50 C54 N6 178.5(10) . . . . ?
C50 C51 C52 C53 2.4(17) . . . . ?
C51 C50 C54 N6 1.6(17) . . . . ?
C51 C52 C53 N6 0.5(17) . . . . ?
C53 N6 C54 C50 1.4(15) . . . . ?
C54 N6 C53 C52 -2.4(15) . . . . ?
C54 C50 C51 C52 -3.4(18) . . . . ?
C56 N7 C55 O17 175.2(13) . . . . ?
C57 N7 C55 O17 5(2) . . . . ?

loop_
_twin_individual_id
_twin_individual_mass_fraction_refined
1 0.759(4)
2 0.241(4)
